data_1556338
loop_
_publ_author_name
'Preetz, Angelika'
'Kohrt, Christina'
'Mei\&sner, Antje'
'Wei, Siping'
'Drexler, Hans-Joachim'
'Buschmann, Helmut'
'Heller, Detlef'

_publ_section_title
;
 Halide bridged trinuclear rhodium complexes and their inhibiting
 influence on catalysis
;
_journal_issue 2
_journal_name_full 'Catal. Sci. Technol.'
_journal_page_first 462
_journal_paper_doi 10.1039/C2CY20591B
_journal_volume 3
_journal_year 2013
_chemical_absolute_configuration ad
_chemical_formula_sum 'C36 H56 Br2 P4 Rh2'
_chemical_formula_weight 978.33
_space_group_IT_number 4
_space_group_name_Hall 'P 2yb'
_space_group_name_H-M_alt 'P 1 21 1'
_symmetry_cell_setting monoclinic
_symmetry_Int_Tables_number 4
_symmetry_space_group_name_H-M 'P 1 21 1'
_atom_sites_solution_hydrogens geom
_atom_sites_solution_primary direct
_atom_sites_solution_secondary difmap
_audit_creation_method SHELXL-97
_cell_angle_alpha 90.00
_cell_angle_beta 105.766(4)
_cell_angle_gamma 90.00
_cell_formula_units_Z 2
_cell_length_a 11.2912(6)
_cell_length_b 16.6047(6)
_cell_length_c 11.4464(5)
_cell_measurement_reflns_used 11737
_cell_measurement_temperature 200(2)
_cell_measurement_theta_max 27.26
_cell_measurement_theta_min 1.82
_cell_volume 2065.32(17)
_computing_cell_refinement 'STOE X-AREA'
_computing_data_collection 'STOE X-AREA'
_computing_data_reduction 'STOE X-RED'
_computing_molecular_graphics 'XP (Siemens)'
_computing_publication_material SHELXL-97
_computing_structure_refinement 'SHELXL-97 (Sheldrick, 1997)'
_computing_structure_solution 'SHELXS-97 (Sheldrick, 1990)'
_diffrn_ambient_temperature 200(2)
_diffrn_detector 'image plate (34 cm diameter)'
_diffrn_detector_area_resol_mean 6.67
_diffrn_detector_type STOE
_diffrn_measured_fraction_theta_full 1.000
_diffrn_measured_fraction_theta_max 1.000
_diffrn_measurement_details ' 360 frames, detector distance = 120 mm'
_diffrn_measurement_device '2-circle goniometer'
_diffrn_measurement_device_type 'STOE IPDS 2'
_diffrn_measurement_method 'rotation method'
_diffrn_radiation_collimation '0.5 mm diameter, monocapillary'
_diffrn_radiation_monochromator 'plane graphite'
_diffrn_radiation_polarisn_norm 0
_diffrn_radiation_type 'Mo K\a'
_diffrn_radiation_wavelength 0.71073
_diffrn_reflns_av_R_equivalents 0.0292
_diffrn_reflns_av_sigmaI/netI 0.0208
_diffrn_reflns_limit_h_max 13
_diffrn_reflns_limit_h_min -13
_diffrn_reflns_limit_k_max 20
_diffrn_reflns_limit_k_min -20
_diffrn_reflns_limit_l_max 14
_diffrn_reflns_limit_l_min -14
_diffrn_reflns_number 29726
_diffrn_reflns_theta_full 26.00
_diffrn_reflns_theta_max 26.00
_diffrn_reflns_theta_min 1.85
_diffrn_source 'sealed X-ray tube, 12 x 0.4 mm long-fine focus'
_diffrn_source_current 30
_diffrn_source_power 1.50
_diffrn_source_voltage 50
_exptl_absorpt_coefficient_mu 2.912
_exptl_absorpt_correction_T_max 0.3745
_exptl_absorpt_correction_T_min 0.2888
_exptl_absorpt_correction_type numerical
_exptl_absorpt_process_details 'X-SHAPE and X-RED32 (Stoe & Cie, 2005)'
_exptl_crystal_colour red
_exptl_crystal_density_diffrn 1.573
_exptl_crystal_density_method 'not measured'
_exptl_crystal_description block
_exptl_crystal_F_000 984
_exptl_crystal_size_max 0.50
_exptl_crystal_size_mid 0.45
_exptl_crystal_size_min 0.40
_refine_diff_density_max 0.474
_refine_diff_density_min -0.712
_refine_diff_density_rms 0.063
_refine_ls_abs_structure_details 'Flack H D (1983), Acta Cryst. A39, 876-881'
_refine_ls_abs_structure_Flack 0.031(4)
_refine_ls_extinction_method none
_refine_ls_goodness_of_fit_ref 1.040
_refine_ls_hydrogen_treatment constr
_refine_ls_matrix_type full
_refine_ls_number_parameters 397
_refine_ls_number_reflns 8121
_refine_ls_number_restraints 1
_refine_ls_restrained_S_all 1.040
_refine_ls_R_factor_all 0.0204
_refine_ls_R_factor_gt 0.0198
_refine_ls_shift/su_max 0.001
_refine_ls_shift/su_mean 0.000
_refine_ls_structure_factor_coef Fsqd
_refine_ls_weighting_details 'calc w=1/[\s^2^(Fo^2^)+(0.0353P)^2^+0.2141P] where P=(Fo^2^+2Fc^2^)/3'
_refine_ls_weighting_scheme calc
_refine_ls_wR_factor_gt 0.0498
_refine_ls_wR_factor_ref 0.0500
_reflns_number_gt 7982
_reflns_number_total 8121
_reflns_threshold_expression >2sigma(I)
_cod_data_source_file c2cy20591b.txt
_cod_data_source_block ks843absom
_cod_original_cell_volume 2065.31(16)
_cod_original_sg_symbol_H-M 'P 21'
_cod_database_code 1556338

loop_
_symmetry_equiv_pos_as_xyz
'x, y, z'
'-x, y+1/2, -z'

loop_
_atom_site_label
_atom_site_type_symbol
_atom_site_fract_x
_atom_site_fract_y
_atom_site_fract_z
_atom_site_U_iso_or_equiv
_atom_site_adp_type
_atom_site_occupancy
_atom_site_symmetry_multiplicity
_atom_site_calc_flag
_atom_site_refinement_flags
Rh1 Rh 0.776009(17) 0.255298(11) 0.418092(18) 0.02075(5) Uani 1 1 d .
Rh2 Rh 0.777339(18) 0.135597(11) 0.192376(17) 0.02116(5) Uani 1 1 d .
Br1 Br 0.65886(3) 0.122947(16) 0.35146(3) 0.03070(7) Uani 1 1 d .
Br2 Br 0.95425(3) 0.184984(17) 0.36760(3) 0.03231(7) Uani 1 1 d .
P1 P 0.62398(6) 0.31705(4) 0.46127(7) 0.02260(13) Uani 1 1 d .
P2 P 0.88222(6) 0.36326(4) 0.48215(6) 0.02229(14) Uani 1 1 d .
P21 P 0.63528(7) 0.08337(4) 0.04432(7) 0.02549(14) Uani 1 1 d .
P22 P 0.87832(6) 0.15564(4) 0.05909(6) 0.02417(14) Uani 1 1 d .
C1 C 0.6679(3) 0.41782(16) 0.5225(3) 0.0264(6) Uani 1 1 d .
C2 C 0.7895(2) 0.43986(17) 0.5303(3) 0.0270(6) Uani 1 1 d .
C3 C 0.8317(3) 0.51613(18) 0.5733(3) 0.0353(7) Uani 1 1 d .
H3A H 0.9144 0.5311 0.5796 0.042 Uiso 1 1 calc R
C4 C 0.7533(3) 0.56992(19) 0.6068(3) 0.0399(7) Uani 1 1 d .
H4A H 0.7813 0.6226 0.6329 0.048 Uiso 1 1 calc R
C5 C 0.6342(3) 0.5475(2) 0.6024(3) 0.0409(8) Uani 1 1 d .
H5A H 0.5816 0.5842 0.6278 0.049 Uiso 1 1 calc R
C6 C 0.5913(3) 0.47137(18) 0.5612(3) 0.0325(6) Uani 1 1 d .
H6A H 0.5098 0.4559 0.5593 0.039 Uiso 1 1 calc R
C7 C 0.5533(3) 0.26648(19) 0.5710(3) 0.0392(8) Uani 1 1 d .
H7A H 0.5664 0.2074 0.5631 0.047 Uiso 1 1 calc R
C8 C 0.4146(3) 0.2806(2) 0.5229(5) 0.0581(12) Uani 1 1 d .
H8A H 0.3688 0.2378 0.5524 0.070 Uiso 1 1 calc R
H8B H 0.3922 0.3333 0.5514 0.070 Uiso 1 1 calc R
C9 C 0.3828(3) 0.2792(2) 0.3859(5) 0.0631(13) Uani 1 1 d .
H9A H 0.2977 0.2988 0.3512 0.076 Uiso 1 1 calc R
H9B H 0.3884 0.2235 0.3570 0.076 Uiso 1 1 calc R
C10 C 0.4748(3) 0.33447(18) 0.3445(4) 0.0417(8) Uani 1 1 d .
H10A H 0.4499 0.3915 0.3526 0.050 Uiso 1 1 calc R
C11 C 0.6111(5) 0.2874(3) 0.7026(4) 0.0600(12) Uani 1 1 d .
H11A H 0.5683 0.2584 0.7537 0.090 Uiso 1 1 calc R
H11B H 0.6043 0.3455 0.7142 0.090 Uiso 1 1 calc R
H11C H 0.6980 0.2718 0.7253 0.090 Uiso 1 1 calc R
C12 C 0.4789(5) 0.3222(3) 0.2158(4) 0.0637(12) Uani 1 1 d .
H12A H 0.3973 0.3327 0.1607 0.096 Uiso 1 1 calc R
H12B H 0.5032 0.2666 0.2052 0.096 Uiso 1 1 calc R
H12C H 0.5388 0.3594 0.1974 0.096 Uiso 1 1 calc R
C13 C 1.0237(3) 0.35674(19) 0.6114(3) 0.0322(6) Uani 1 1 d .
H13A H 1.0260 0.4053 0.6636 0.039 Uiso 1 1 calc R
C14 C 1.1286(3) 0.3644(2) 0.5510(4) 0.0464(9) Uani 1 1 d .
H14A H 1.2067 0.3775 0.6122 0.056 Uiso 1 1 calc R
H14B H 1.1394 0.3133 0.5105 0.056 Uiso 1 1 calc R
C15 C 1.0931(3) 0.4316(3) 0.4587(4) 0.0517(10) Uani 1 1 d .
H15A H 1.1518 0.4342 0.4085 0.062 Uiso 1 1 calc R
H15B H 1.0943 0.4840 0.5004 0.062 Uiso 1 1 calc R
C16 C 0.9621(3) 0.4134(2) 0.3782(3) 0.0372(7) Uani 1 1 d .
H16A H 0.9718 0.3711 0.3193 0.045 Uiso 1 1 calc R
C17 C 1.0307(4) 0.2823(3) 0.6914(4) 0.0530(9) Uani 1 1 d .
H17A H 1.1073 0.2837 0.7571 0.080 Uiso 1 1 calc R
H17B H 1.0291 0.2337 0.6424 0.080 Uiso 1 1 calc R
H17C H 0.9603 0.2819 0.7260 0.080 Uiso 1 1 calc R
C18 C 0.8939(5) 0.4820(2) 0.3027(4) 0.0587(11) Uani 1 1 d .
H18A H 0.9433 0.5036 0.2515 0.088 Uiso 1 1 calc R
H18B H 0.8791 0.5246 0.3563 0.088 Uiso 1 1 calc R
H18C H 0.8150 0.4625 0.2512 0.088 Uiso 1 1 calc R
C21 C 0.6798(3) 0.08542(17) -0.0988(3) 0.0294(6) Uani 1 1 d .
C22 C 0.7964(3) 0.11686(16) -0.0901(2) 0.0278(6) Uani 1 1 d .
C23 C 0.8416(3) 0.1203(2) -0.1922(3) 0.0344(6) Uani 1 1 d .
H23A H 0.9218 0.1406 -0.1856 0.041 Uiso 1 1 calc R
C24 C 0.7680(3) 0.0938(2) -0.3036(3) 0.0400(8) Uani 1 1 d .
H24A H 0.7972 0.0971 -0.3739 0.048 Uiso 1 1 calc R
C25 C 0.6537(4) 0.0629(2) -0.3123(3) 0.0413(8) Uani 1 1 d .
H25A H 0.6048 0.0442 -0.3887 0.050 Uiso 1 1 calc R
C26 C 0.6078(3) 0.05824(19) -0.2114(3) 0.0368(7) Uani 1 1 d .
H26A H 0.5281 0.0368 -0.2189 0.044 Uiso 1 1 calc R
C27 C 0.5876(4) -0.0236(2) 0.0538(3) 0.0458(8) Uani 1 1 d .
H27A H 0.5858 -0.0502 -0.0250 0.055 Uiso 1 1 calc R
C28 C 0.4558(5) -0.0190(3) 0.0626(5) 0.0673(13) Uani 1 1 d .
H28A H 0.4551 -0.0084 0.1475 0.081 Uiso 1 1 calc R
H28B H 0.4129 -0.0707 0.0365 0.081 Uiso 1 1 calc R
C29 C 0.3909(4) 0.0492(3) -0.0197(4) 0.0608(11) Uani 1 1 d .
H29A H 0.3786 0.0348 -0.1061 0.073 Uiso 1 1 calc R
H29B H 0.3097 0.0604 -0.0058 0.073 Uiso 1 1 calc R
C30 C 0.4746(3) 0.1220(2) 0.0136(3) 0.0386(7) Uani 1 1 d .
H30A H 0.4654 0.1418 0.0931 0.046 Uiso 1 1 calc R
C31 C 0.6733(6) -0.0722(2) 0.1545(5) 0.0816(17) Uani 1 1 d .
H31A H 0.6425 -0.1275 0.1529 0.122 Uiso 1 1 calc R
H31B H 0.6767 -0.0475 0.2331 0.122 Uiso 1 1 calc R
H31C H 0.7559 -0.0728 0.1424 0.122 Uiso 1 1 calc R
C32 C 0.4409(4) 0.1922(3) -0.0738(4) 0.0552(10) Uani 1 1 d .
H32A H 0.3550 0.2075 -0.0830 0.083 Uiso 1 1 calc R
H32B H 0.4512 0.1764 -0.1530 0.083 Uiso 1 1 calc R
H32C H 0.4947 0.2380 -0.0420 0.083 Uiso 1 1 calc R
C33 C 1.0393(3) 0.1182(2) 0.0974(3) 0.0391(7) Uani 1 1 d .
H33A H 1.0673 0.1156 0.1881 0.047 Uiso 1 1 calc R
C34 C 1.1153(3) 0.1847(3) 0.0611(4) 0.0587(11) Uani 1 1 d .
H34A H 1.1118 0.1802 -0.0260 0.070 Uiso 1 1 calc R
H34B H 1.2023 0.1809 0.1094 0.070 Uiso 1 1 calc R
C35 C 1.0592(3) 0.2647(3) 0.0861(4) 0.0581(10) Uani 1 1 d .
H35A H 1.0960 0.3101 0.0522 0.070 Uiso 1 1 calc R
H35B H 1.0743 0.2731 0.1746 0.070 Uiso 1 1 calc R
C36 C 0.9208(3) 0.2595(2) 0.0247(3) 0.0385(7) Uani 1 1 d .
H36A H 0.9094 0.2627 -0.0649 0.046 Uiso 1 1 calc R
C37 C 1.0575(4) 0.0340(3) 0.0534(4) 0.0553(10) Uani 1 1 d .
H37A H 1.1452 0.0202 0.0788 0.083 Uiso 1 1 calc R
H37B H 1.0278 0.0321 -0.0353 0.083 Uiso 1 1 calc R
H37C H 1.0113 -0.0048 0.0884 0.083 Uiso 1 1 calc R
C38 C 0.8419(4) 0.3244(2) 0.0580(4) 0.0506(9) Uani 1 1 d .
H38A H 0.8692 0.3773 0.0374 0.076 Uiso 1 1 calc R
H38B H 0.8497 0.3222 0.1453 0.076 Uiso 1 1 calc R
H38C H 0.7558 0.3160 0.0128 0.076 Uiso 1 1 calc R

loop_
_atom_site_aniso_label
_atom_site_aniso_U_11
_atom_site_aniso_U_22
_atom_site_aniso_U_33
_atom_site_aniso_U_23
_atom_site_aniso_U_13
_atom_site_aniso_U_12
Rh1 0.02016(9) 0.02092(9) 0.02198(10) -0.00171(8) 0.00711(8) -0.00104(8)
Rh2 0.02277(9) 0.02193(9) 0.01862(9) -0.00254(8) 0.00537(8) -0.00074(7)
Br1 0.03627(15) 0.03061(14) 0.02849(14) -0.00367(11) 0.01435(12) -0.00990(11)
Br2 0.02704(14) 0.03719(16) 0.03106(15) -0.00911(12) 0.00508(12) 0.00452(11)
P1 0.0186(3) 0.0206(3) 0.0291(4) 0.0018(3) 0.0074(3) 0.0000(2)
P2 0.0187(3) 0.0235(3) 0.0257(4) -0.0036(3) 0.0078(3) -0.0025(2)
P21 0.0279(3) 0.0244(3) 0.0222(3) -0.0015(3) 0.0034(3) -0.0043(3)
P22 0.0236(3) 0.0293(3) 0.0201(3) -0.0029(2) 0.0067(3) 0.0009(2)
C1 0.0245(13) 0.0265(13) 0.0280(15) -0.0006(11) 0.0072(11) 0.0020(10)
C2 0.0225(13) 0.0254(13) 0.0321(15) -0.0046(11) 0.0057(12) 0.0011(10)
C3 0.0250(14) 0.0306(15) 0.0475(19) -0.0097(13) 0.0050(13) -0.0035(12)
C4 0.0377(17) 0.0270(15) 0.0490(19) -0.0127(14) 0.0016(15) 0.0007(12)
C5 0.0314(15) 0.0325(16) 0.055(2) -0.0140(14) 0.0053(15) 0.0105(13)
C6 0.0242(14) 0.0301(14) 0.0424(17) -0.0025(13) 0.0074(13) 0.0039(11)
C7 0.0411(17) 0.0277(15) 0.059(2) 0.0095(14) 0.0316(17) 0.0062(13)
C8 0.0335(18) 0.045(2) 0.106(4) 0.007(2) 0.037(2) -0.0013(14)
C9 0.0203(15) 0.043(2) 0.117(4) 0.001(2) 0.004(2) -0.0071(13)
C10 0.0331(16) 0.0222(14) 0.058(2) 0.0015(14) -0.0077(16) 0.0001(12)
C11 0.095(3) 0.052(2) 0.048(2) 0.0159(18) 0.045(2) 0.020(2)
C12 0.074(3) 0.044(2) 0.051(2) 0.0016(17) -0.020(2) 0.010(2)
C13 0.0258(14) 0.0393(16) 0.0292(16) -0.0044(12) 0.0038(12) 0.0009(12)
C14 0.0208(14) 0.066(2) 0.053(2) -0.0217(18) 0.0111(15) -0.0071(15)
C15 0.0432(19) 0.060(2) 0.062(2) -0.0180(19) 0.0302(19) -0.0271(18)
C16 0.0436(18) 0.0369(16) 0.0369(18) -0.0058(13) 0.0210(15) -0.0114(13)
C17 0.053(2) 0.057(2) 0.039(2) 0.0075(16) -0.0047(18) 0.0055(17)
C18 0.088(3) 0.044(2) 0.051(2) 0.0129(17) 0.030(2) -0.002(2)
C21 0.0372(16) 0.0265(13) 0.0223(14) -0.0016(11) 0.0044(12) 0.0009(12)
C22 0.0342(14) 0.0247(13) 0.0225(13) -0.0028(10) 0.0041(12) 0.0054(11)
C23 0.0386(16) 0.0402(17) 0.0260(14) -0.0001(13) 0.0114(13) 0.0075(13)
C24 0.060(2) 0.0393(17) 0.0197(15) -0.0036(12) 0.0099(15) 0.0116(15)
C25 0.060(2) 0.0358(16) 0.0200(14) -0.0059(12) -0.0027(14) 0.0057(15)
C26 0.0410(17) 0.0327(15) 0.0302(16) -0.0052(12) -0.0013(13) -0.0010(13)
C27 0.066(2) 0.0308(16) 0.0350(18) -0.0002(13) 0.0043(17) -0.0145(16)
C28 0.079(3) 0.059(3) 0.070(3) -0.007(2) 0.030(3) -0.043(2)
C29 0.0360(19) 0.079(3) 0.066(3) -0.011(2) 0.0118(19) -0.027(2)
C30 0.0276(14) 0.051(2) 0.0361(16) 0.0012(15) 0.0075(13) -0.0035(14)
C31 0.133(5) 0.0263(18) 0.060(3) 0.0106(18) -0.017(3) -0.013(2)
C32 0.0419(19) 0.072(3) 0.049(2) 0.014(2) 0.0075(17) 0.0199(19)
C33 0.0297(15) 0.057(2) 0.0314(16) -0.0045(15) 0.0096(13) 0.0077(14)
C34 0.0302(17) 0.090(3) 0.060(2) -0.010(2) 0.0189(18) -0.0095(19)
C35 0.044(2) 0.067(3) 0.064(3) -0.010(2) 0.0164(19) -0.024(2)
C36 0.0446(17) 0.0393(16) 0.0334(16) -0.0013(14) 0.0138(14) -0.0108(15)
C37 0.054(2) 0.064(3) 0.051(2) -0.0014(19) 0.0188(19) 0.0281(19)
C38 0.070(3) 0.0280(16) 0.052(2) 0.0005(15) 0.014(2) -0.0024(16)

loop_
_atom_type_symbol
_atom_type_description
_atom_type_scat_dispersion_real
_atom_type_scat_dispersion_imag
_atom_type_scat_source
C C 0.0033 0.0016 'International Tables Vol C Tables 4.2.6.8 and 6.1.1.4'
H H 0.0000 0.0000 'International Tables Vol C Tables 4.2.6.8 and 6.1.1.4'
P P 0.1023 0.0942 'International Tables Vol C Tables 4.2.6.8 and 6.1.1.4'
Br Br -0.2901 2.4595 'International Tables Vol C Tables 4.2.6.8 and 6.1.1.4'
Rh Rh -1.1178 0.9187 'International Tables Vol C Tables 4.2.6.8 and 6.1.1.4'

loop_
_geom_angle_atom_site_label_1
_geom_angle_atom_site_label_2
_geom_angle_atom_site_label_3
_geom_angle
P1 Rh1 P2 86.07(3)
P1 Rh1 Br2 179.32(2)
P2 Rh1 Br2 93.303(19)
P1 Rh1 Br1 95.53(2)
P2 Rh1 Br1 176.80(2)
Br2 Rh1 Br1 85.107(11)
P22 Rh2 P21 86.00(3)
P22 Rh2 Br1 175.87(2)
P21 Rh2 Br1 96.03(2)
P22 Rh2 Br2 93.15(2)
P21 Rh2 Br2 174.90(2)
Br1 Rh2 Br2 85.151(11)
Rh2 Br1 Rh1 79.258(10)
Rh1 Br2 Rh2 79.988(11)
C1 P1 C7 105.98(14)
C1 P1 C10 103.32(14)
C7 P1 C10 94.81(16)
C1 P1 Rh1 111.76(9)
C7 P1 Rh1 116.85(10)
C10 P1 Rh1 121.76(13)
C2 P2 C13 103.84(13)
C2 P2 C16 107.30(14)
C13 P2 C16 94.20(15)
C2 P2 Rh1 111.59(9)
C13 P2 Rh1 119.76(10)
C16 P2 Rh1 118.01(11)
C21 P21 C30 108.22(14)
C21 P21 C27 102.84(16)
C30 P21 C27 93.25(17)
C21 P21 Rh2 111.39(10)
C30 P21 Rh2 118.96(11)
C27 P21 Rh2 119.85(12)
C22 P22 C33 108.51(14)
C22 P22 C36 102.91(14)
C33 P22 C36 93.91(15)
C22 P22 Rh2 112.06(10)
C33 P22 Rh2 116.83(11)
C36 P22 Rh2 120.48(10)
C6 C1 C2 119.7(3)
C6 C1 P1 125.3(2)
C2 C1 P1 115.0(2)
C3 C2 C1 119.7(3)
C3 C2 P2 124.8(2)
C1 C2 P2 115.6(2)
C4 C3 C2 120.1(3)
C4 C3 H3A 120.0
C2 C3 H3A 120.0
C5 C4 C3 120.4(3)
C5 C4 H4A 119.8
C3 C4 H4A 119.8
C4 C5 C6 120.2(3)
C4 C5 H5A 119.9
C6 C5 H5A 119.9
C5 C6 C1 119.9(3)
C5 C6 H6A 120.0
C1 C6 H6A 120.0
C11 C7 C8 116.5(3)
C11 C7 P1 114.9(3)
C8 C7 P1 105.8(3)
C11 C7 H7A 106.3
C8 C7 H7A 106.3
P1 C7 H7A 106.3
C9 C8 C7 107.6(3)
C9 C8 H8A 110.2
C7 C8 H8A 110.2
C9 C8 H8B 110.2
C7 C8 H8B 110.2
H8A C8 H8B 108.5
C8 C9 C10 108.5(3)
C8 C9 H9A 110.0
C10 C9 H9A 110.0
C8 C9 H9B 110.0
C10 C9 H9B 110.0
H9A C9 H9B 108.4
C12 C10 C9 114.9(3)
C12 C10 P1 114.8(3)
C9 C10 P1 103.8(3)
C12 C10 H10A 107.6
C9 C10 H10A 107.6
P1 C10 H10A 107.6
C7 C11 H11A 109.5
C7 C11 H11B 109.5
H11A C11 H11B 109.5
C7 C11 H11C 109.5
H11A C11 H11C 109.5
H11B C11 H11C 109.5
C10 C12 H12A 109.5
C10 C12 H12B 109.5
H12A C12 H12B 109.5
C10 C12 H12C 109.5
H12A C12 H12C 109.5
H12B C12 H12C 109.5
C17 C13 C14 114.7(3)
C17 C13 P2 114.6(2)
C14 C13 P2 103.8(2)
C17 C13 H13A 107.8
C14 C13 H13A 107.8
P2 C13 H13A 107.8
C15 C14 C13 106.6(3)
C15 C14 H14A 110.4
C13 C14 H14A 110.4
C15 C14 H14B 110.4
C13 C14 H14B 110.4
H14A C14 H14B 108.6
C14 C15 C16 107.5(3)
C14 C15 H15A 110.2
C16 C15 H15A 110.2
C14 C15 H15B 110.2
C16 C15 H15B 110.2
H15A C15 H15B 108.5
C18 C16 C15 116.7(3)
C18 C16 P2 116.2(3)
C15 C16 P2 104.8(2)
C18 C16 H16A 106.1
C15 C16 H16A 106.1
P2 C16 H16A 106.1
C13 C17 H17A 109.5
C13 C17 H17B 109.5
H17A C17 H17B 109.5
C13 C17 H17C 109.5
H17A C17 H17C 109.5
H17B C17 H17C 109.5
C16 C18 H18A 109.5
C16 C18 H18B 109.5
H18A C18 H18B 109.5
C16 C18 H18C 109.5
H18A C18 H18C 109.5
H18B C18 H18C 109.5
C22 C21 C26 119.2(3)
C22 C21 P21 115.1(2)
C26 C21 P21 125.7(3)
C21 C22 C23 120.5(3)
C21 C22 P22 115.3(2)
C23 C22 P22 124.1(2)
C24 C23 C22 119.4(3)
C24 C23 H23A 120.3
C22 C23 H23A 120.3
C25 C24 C23 120.2(3)
C25 C24 H24A 119.9
C23 C24 H24A 119.9
C24 C25 C26 121.2(3)
C24 C25 H25A 119.4
C26 C25 H25A 119.4
C25 C26 C21 119.5(3)
C25 C26 H26A 120.2
C21 C26 H26A 120.2
C31 C27 C28 114.2(4)
C31 C27 P21 114.5(3)
C28 C27 P21 105.0(3)
C31 C27 H27A 107.6
C28 C27 H27A 107.6
P21 C27 H27A 107.6
C27 C28 C29 108.1(3)
C27 C28 H28A 110.1
C29 C28 H28A 110.1
C27 C28 H28B 110.1
C29 C28 H28B 110.1
H28A C28 H28B 108.4
C30 C29 C28 105.9(3)
C30 C29 H29A 110.6
C28 C29 H29A 110.6
C30 C29 H29B 110.6
C28 C29 H29B 110.6
H29A C29 H29B 108.7
C32 C30 C29 114.8(3)
C32 C30 P21 116.5(2)
C29 C30 P21 106.4(3)
C32 C30 H30A 106.1
C29 C30 H30A 106.1
P21 C30 H30A 106.1
C27 C31 H31A 109.5
C27 C31 H31B 109.5
H31A C31 H31B 109.5
C27 C31 H31C 109.5
H31A C31 H31C 109.5
H31B C31 H31C 109.5
C30 C32 H32A 109.5
C30 C32 H32B 109.5
H32A C32 H32B 109.5
C30 C32 H32C 109.5
H32A C32 H32C 109.5
H32B C32 H32C 109.5
C37 C33 C34 116.1(3)
C37 C33 P22 116.2(3)
C34 C33 P22 106.3(3)
C37 C33 H33A 105.8
C34 C33 H33A 105.8
P22 C33 H33A 105.8
C33 C34 C35 106.6(3)
C33 C34 H34A 110.4
C35 C34 H34A 110.4
C33 C34 H34B 110.4
C35 C34 H34B 110.4
H34A C34 H34B 108.6
C34 C35 C36 106.7(3)
C34 C35 H35A 110.4
C36 C35 H35A 110.4
C34 C35 H35B 110.4
C36 C35 H35B 110.4
H35A C35 H35B 108.6
C38 C36 C35 116.2(3)
C38 C36 P22 113.9(2)
C35 C36 P22 104.2(3)
C38 C36 H36A 107.4
C35 C36 H36A 107.4
P22 C36 H36A 107.4
C33 C37 H37A 109.5
C33 C37 H37B 109.5
H37A C37 H37B 109.5
C33 C37 H37C 109.5
H37A C37 H37C 109.5
H37B C37 H37C 109.5
C36 C38 H38A 109.5
C36 C38 H38B 109.5
H38A C38 H38B 109.5
C36 C38 H38C 109.5
H38A C38 H38C 109.5
H38B C38 H38C 109.5

loop_
_geom_bond_atom_site_label_1
_geom_bond_atom_site_label_2
_geom_bond_distance
Rh1 P1 2.1687(7)
Rh1 P2 2.1706(7)
Rh1 Br2 2.5257(3)
Rh1 Br1 2.5715(3)
Rh2 P22 2.1641(7)
Rh2 P21 2.1725(8)
Rh2 Br1 2.5443(3)
Rh2 Br2 2.5511(4)
P1 C1 1.830(3)
P1 C7 1.861(3)
P1 C10 1.866(3)
P2 C2 1.825(3)
P2 C13 1.862(3)
P2 C16 1.872(3)
P21 C21 1.840(3)
P21 C30 1.865(3)
P21 C27 1.868(3)
P22 C22 1.825(3)
P22 C33 1.858(3)
P22 C36 1.860(3)
C1 C6 1.393(4)
C1 C2 1.400(4)
C2 C3 1.395(4)
C3 C4 1.383(4)
C3 H3A 0.9500
C4 C5 1.382(5)
C4 H4A 0.9500
C5 C6 1.390(4)
C5 H5A 0.9500
C6 H6A 0.9500
C7 C11 1.511(6)
C7 C8 1.530(5)
C7 H7A 1.0000
C8 C9 1.511(7)
C8 H8A 0.9900
C8 H8B 0.9900
C9 C10 1.553(5)
C9 H9A 0.9900
C9 H9B 0.9900
C10 C12 1.501(6)
C10 H10A 1.0000
C11 H11A 0.9800
C11 H11B 0.9800
C11 H11C 0.9800
C12 H12A 0.9800
C12 H12B 0.9800
C12 H12C 0.9800
C13 C17 1.527(5)
C13 C14 1.530(4)
C13 H13A 1.0000
C14 C15 1.513(6)
C14 H14A 0.9900
C14 H14B 0.9900
C15 C16 1.546(5)
C15 H15A 0.9900
C15 H15B 0.9900
C16 C18 1.510(5)
C16 H16A 1.0000
C17 H17A 0.9800
C17 H17B 0.9800
C17 H17C 0.9800
C18 H18A 0.9800
C18 H18B 0.9800
C18 H18C 0.9800
C21 C22 1.394(4)
C21 C26 1.398(4)
C22 C23 1.397(4)
C23 C24 1.391(4)
C23 H23A 0.9500
C24 C25 1.366(5)
C24 H24A 0.9500
C25 C26 1.391(5)
C25 H25A 0.9500
C26 H26A 0.9500
C27 C31 1.519(6)
C27 C28 1.520(6)
C27 H27A 1.0000
C28 C29 1.527(7)
C28 H28A 0.9900
C28 H28B 0.9900
C29 C30 1.518(5)
C29 H29A 0.9900
C29 H29B 0.9900
C30 C32 1.516(5)
C30 H30A 1.0000
C31 H31A 0.9800
C31 H31B 0.9800
C31 H31C 0.9800
C32 H32A 0.9800
C32 H32B 0.9800
C32 H32C 0.9800
C33 C37 1.519(5)
C33 C34 1.524(5)
C33 H33A 1.0000
C34 C35 1.531(7)
C34 H34A 0.9900
C34 H34B 0.9900
C35 C36 1.532(5)
C35 H35A 0.9900
C35 H35B 0.9900
C36 C38 1.512(5)
C36 H36A 1.0000
C37 H37A 0.9800
C37 H37B 0.9800
C37 H37C 0.9800
C38 H38A 0.9800
C38 H38B 0.9800
C38 H38C 0.9800

loop_
_geom_torsion_atom_site_label_1
_geom_torsion_atom_site_label_2
_geom_torsion_atom_site_label_3
_geom_torsion_atom_site_label_4
_geom_torsion
P22 Rh2 Br1 Rh1 -26.1(3)
P21 Rh2 Br1 Rh1 -145.31(2)
Br2 Rh2 Br1 Rh1 39.681(10)
P1 Rh1 Br1 Rh2 139.60(2)
P2 Rh1 Br1 Rh2 -100.5(4)
Br2 Rh1 Br1 Rh2 -40.163(11)
P1 Rh1 Br2 Rh2 -119.8(19)
P2 Rh1 Br2 Rh2 -142.86(2)
Br1 Rh1 Br2 Rh2 39.921(10)
P22 Rh2 Br2 Rh1 135.80(2)
P21 Rh2 Br2 Rh1 -144.0(2)
Br1 Rh2 Br2 Rh1 -40.434(10)
P2 Rh1 P1 C1 0.08(10)
Br2 Rh1 P1 C1 -23(2)
Br1 Rh1 P1 C1 177.30(10)
P2 Rh1 P1 C7 -122.22(14)
Br2 Rh1 P1 C7 -145.3(19)
Br1 Rh1 P1 C7 55.00(14)
P2 Rh1 P1 C10 122.69(12)
Br2 Rh1 P1 C10 99.6(19)
Br1 Rh1 P1 C10 -60.09(12)
P1 Rh1 P2 C2 -0.82(11)
Br2 Rh1 P2 C2 178.91(11)
Br1 Rh1 P2 C2 -121.0(4)
P1 Rh1 P2 C13 120.68(11)
Br2 Rh1 P2 C13 -59.59(11)
Br1 Rh1 P2 C13 0.5(4)
P1 Rh1 P2 C16 -125.76(13)
Br2 Rh1 P2 C16 53.97(13)
Br1 Rh1 P2 C16 114.1(4)
P22 Rh2 P21 C21 0.37(10)
Br1 Rh2 P21 C21 176.76(10)
Br2 Rh2 P21 C21 -80.2(3)
P22 Rh2 P21 C30 -126.54(12)
Br1 Rh2 P21 C30 49.86(12)
Br2 Rh2 P21 C30 152.9(2)
P22 Rh2 P21 C27 120.36(16)
Br1 Rh2 P21 C27 -63.25(16)
Br2 Rh2 P21 C27 39.8(3)
P21 Rh2 P22 C22 -2.07(10)
Br1 Rh2 P22 C22 -121.6(3)
Br2 Rh2 P22 C22 172.89(10)
P21 Rh2 P22 C33 -128.14(13)
Br1 Rh2 P22 C33 112.3(3)
Br2 Rh2 P22 C33 46.82(13)
P21 Rh2 P22 C36 119.14(13)
Br1 Rh2 P22 C36 -0.4(4)
Br2 Rh2 P22 C36 -65.90(13)
C7 P1 C1 C6 -50.2(3)
C10 P1 C1 C6 48.9(3)
Rh1 P1 C1 C6 -178.5(2)
C7 P1 C1 C2 129.3(2)
C10 P1 C1 C2 -131.7(3)
Rh1 P1 C1 C2 0.9(3)
C6 C1 C2 C3 -1.9(5)
P1 C1 C2 C3 178.6(2)
C6 C1 C2 P2 177.8(2)
P1 C1 C2 P2 -1.6(3)
C13 P2 C2 C3 51.1(3)
C16 P2 C2 C3 -47.9(3)
Rh1 P2 C2 C3 -178.6(3)
C13 P2 C2 C1 -128.7(2)
C16 P2 C2 C1 132.4(2)
Rh1 P2 C2 C1 1.7(3)
C1 C2 C3 C4 -0.7(5)
P2 C2 C3 C4 179.6(3)
C2 C3 C4 C5 2.5(6)
C3 C4 C5 C6 -1.8(6)
C4 C5 C6 C1 -0.8(5)
C2 C1 C6 C5 2.7(5)
P1 C1 C6 C5 -177.9(3)
C1 P1 C7 C11 -35.9(3)
C10 P1 C7 C11 -141.2(3)
Rh1 P1 C7 C11 89.4(3)
C1 P1 C7 C8 94.1(3)
C10 P1 C7 C8 -11.2(3)
Rh1 P1 C7 C8 -140.6(2)
C11 C7 C8 C9 164.0(3)
P1 C7 C8 C9 34.9(3)
C7 C8 C9 C10 -48.4(4)
C8 C9 C10 C12 163.7(3)
C8 C9 C10 P1 37.5(3)
C1 P1 C10 C12 111.7(3)
C7 P1 C10 C12 -140.6(3)
Rh1 P1 C10 C12 -14.8(3)
C1 P1 C10 C9 -122.1(2)
C7 P1 C10 C9 -14.4(3)
Rh1 P1 C10 C9 111.4(3)
C2 P2 C13 C17 104.7(3)
C16 P2 C13 C17 -146.4(3)
Rh1 P2 C13 C17 -20.6(3)
C2 P2 C13 C14 -129.4(2)
C16 P2 C13 C14 -20.5(2)
Rh1 P2 C13 C14 105.3(2)
C17 C13 C14 C15 169.6(3)
P2 C13 C14 C15 43.7(3)
C13 C14 C15 C16 -51.8(4)
C14 C15 C16 C18 163.9(3)
C14 C15 C16 P2 33.8(3)
C2 P2 C16 C18 -31.6(3)
C13 P2 C16 C18 -137.5(3)
Rh1 P2 C16 C18 95.4(3)
C2 P2 C16 C15 98.8(2)
C13 P2 C16 C15 -7.1(3)
Rh1 P2 C16 C15 -134.2(2)
C30 P21 C21 C22 134.5(2)
C27 P21 C21 C22 -127.6(2)
Rh2 P21 C21 C22 2.0(2)
C30 P21 C21 C26 -45.8(3)
C27 P21 C21 C26 52.0(3)
Rh2 P21 C21 C26 -178.4(2)
C26 C21 C22 C23 -0.8(4)
P21 C21 C22 C23 178.9(2)
C26 C21 C22 P22 176.7(2)
P21 C21 C22 P22 -3.7(3)
C33 P22 C22 C21 134.4(2)
C36 P22 C22 C21 -126.9(2)
Rh2 P22 C22 C21 4.0(2)
C33 P22 C22 C23 -48.2(3)
C36 P22 C22 C23 50.4(3)
Rh2 P22 C22 C23 -178.7(2)
C21 C22 C23 C24 1.5(4)
P22 C22 C23 C24 -175.7(2)
C22 C23 C24 C25 -1.5(5)
C23 C24 C25 C26 0.9(5)
C24 C25 C26 C21 -0.2(5)
C22 C21 C26 C25 0.1(5)
P21 C21 C26 C25 -179.5(2)
C21 P21 C27 C31 111.2(4)
C30 P21 C27 C31 -139.2(4)
Rh2 P21 C27 C31 -13.0(4)
C21 P21 C27 C28 -122.8(3)
C30 P21 C27 C28 -13.2(3)
Rh2 P21 C27 C28 113.0(3)
C31 C27 C28 C29 164.1(4)
P21 C27 C28 C29 38.0(4)
C27 C28 C29 C30 -50.4(4)
C28 C29 C30 C32 168.3(3)
C28 C29 C30 P21 38.0(4)
C21 P21 C30 C32 -39.0(3)
C27 P21 C30 C32 -143.7(3)
Rh2 P21 C30 C32 89.4(3)
C21 P21 C30 C29 90.4(3)
C27 P21 C30 C29 -14.3(3)
Rh2 P21 C30 C29 -141.2(2)
C22 P22 C33 C37 -35.1(3)
C36 P22 C33 C37 -140.1(3)
Rh2 P22 C33 C37 92.7(3)
C22 P22 C33 C34 95.7(3)
C36 P22 C33 C34 -9.3(3)
Rh2 P22 C33 C34 -136.4(2)
C37 C33 C34 C35 165.9(3)
P22 C33 C34 C35 34.9(4)
C33 C34 C35 C36 -51.0(4)
C34 C35 C36 C38 168.1(3)
C34 C35 C36 P22 41.9(4)
C22 P22 C36 C38 103.9(3)
C33 P22 C36 C38 -146.1(3)
Rh2 P22 C36 C38 -21.7(3)
C22 P22 C36 C35 -128.6(2)
C33 P22 C36 C35 -18.6(3)
Rh2 P22 C36 C35 105.9(2)
